data_4100257
_journal_name_full 'Journal of the American Chemical Society'
_journal_year 2005
_chemical_formula_moiety 'Cu3 S2 N6 C18 H48, 3(Sb F6), 6.5(C Cl2 H2)'
_chemical_formula_sum 'C24.5 H61 Cl13 Cu3 F18 N6 S2 Sb3'
_chemical_formula_weight 1862.63
_chemical_name_common 05090
_space_group_IT_number 148
_symmetry_cell_setting trigonal
_symmetry_space_group_name_Hall '-R 3'
_symmetry_space_group_name_H-M 'R -3 :H'
_cell_angle_alpha 90.00
_cell_angle_beta 90.00
_cell_angle_gamma 120.00
_cell_formula_units_Z 6
_cell_length_a 19.4501(10)
_cell_length_b 19.4501(10)
_cell_length_c 28.922(3)
_cell_measurement_temperature 173(2)
_cell_volume 9475.6(12)
_diffrn_ambient_temperature 173(2)
_exptl_crystal_density_diffrn 1.958
_cod_depositor_comments
;
The following automatic conversions were performed:
'_symmetry_cell_setting' value 'Trigonal' changed to 'trigonal' according
to '/home/saulius/struct/CIF-dictionaries/cif_core.dic' dictionary named
'cif_core.dic' version 2.4.1 from 2010-06-29.

Automatic conversion script
Id: cif_fix_enum 1527 2010-12-29 10:47:43Z saulius 
;
_cod_original_sg_symbol_H-M R-3
_cod_original_formula_sum 'C24.50 H61 Cl13 Cu3 F18 N6 S2 Sb3'
_cod_database_code 4100257

loop_
_symmetry_equiv_pos_as_xyz
'x, y, z'
'-y, x-y, z'
'-x+y, -x, z'
'x+2/3, y+1/3, z+1/3'
'-y+2/3, x-y+1/3, z+1/3'
'-x+y+2/3, -x+1/3, z+1/3'
'x+1/3, y+2/3, z+2/3'
'-y+1/3, x-y+2/3, z+2/3'
'-x+y+1/3, -x+2/3, z+2/3'
'-x, -y, -z'
'y, -x+y, -z'
'x-y, x, -z'
'-x+2/3, -y+1/3, -z+1/3'
'y+2/3, -x+y+1/3, -z+1/3'
'x-y+2/3, x+1/3, -z+1/3'
'-x+1/3, -y+2/3, -z+2/3'
'y+1/3, -x+y+2/3, -z+2/3'
'x-y+1/3, x+2/3, -z+2/3'

loop_
_atom_site_label
_atom_site_type_symbol
_atom_site_fract_x
_atom_site_fract_y
_atom_site_fract_z
_atom_site_U_iso_or_equiv
_atom_site_adp_type
_atom_site_occupancy
_atom_site_symmetry_multiplicity
_atom_site_calc_flag
_atom_site_refinement_flags
_atom_site_disorder_assembly
_atom_site_disorder_group
Cu1 Cu 0.33044(3) 0.75708(2) 0.415321(14) 0.02640(9) Uani 1 1 d . . .
S1 S 0.3333 0.6667 0.46239(5) 0.0261(3) Uani 1 3 d S . .
Sb1 Sb 0.613425(16) 0.961273(16) 0.410939(10) 0.03974(7) Uani 1 1 d . . .
F1 F 0.6159(2) 0.9689(2) 0.47526(10) 0.0693(8) Uani 1 1 d . . .
N1 N 0.33396(18) 0.83336(18) 0.46427(10) 0.0319(6) Uani 1 1 d . . .
C1 C 0.2569(2) 0.7980(3) 0.48896(14) 0.0430(9) Uani 1 1 d . . .
H1A H 0.2590 0.8352 0.5126 0.064 Uiso 1 1 calc R . .
H1B H 0.2462 0.7483 0.5038 0.064 Uiso 1 1 calc R . .
H1C H 0.2144 0.7872 0.4669 0.064 Uiso 1 1 calc R . .
Cl1S Cl 0.45543(15) 0.11607(11) 0.40380(9) 0.1251(9) Uani 1 1 d . . .
C1S C 0.4523(4) 0.1933(3) 0.37511(19) 0.0659(14) Uani 1 1 d . . .
H1S1 H 0.4487 0.1834 0.3414 0.079 Uiso 1 1 calc R . .
H1S2 H 0.4044 0.1949 0.3848 0.079 Uiso 1 1 calc R . .
S2 S 0.3333 0.6667 0.36818(5) 0.0284(3) Uani 1 3 d S . .
Cl2S Cl 0.53599(11) 0.28391(9) 0.38694(5) 0.0790(4) Uani 1 1 d . . .
F2 F 0.6080(2) 0.95062(19) 0.34692(9) 0.0693(8) Uani 1 1 d . . .
N2 N 0.32104(19) 0.82742(18) 0.36695(10) 0.0332(6) Uani 1 1 d . . .
C2 C 0.3982(2) 0.8556(3) 0.49906(13) 0.0397(8) Uani 1 1 d . . .
H2A H 0.3966 0.8924 0.5216 0.060 Uiso 1 1 calc R . .
H2B H 0.4498 0.8812 0.4834 0.060 Uiso 1 1 calc R . .
H2C H 0.3904 0.8077 0.5150 0.060 Uiso 1 1 calc R . .
C2S C 0.2366(5) 1.0414(4) 0.4725(2) 0.088(2) Uani 1 1 d . . .
H2S1 H 0.2080 1.0364 0.5018 0.106 Uiso 1 1 calc R . .
H2S2 H 0.2874 1.0441 0.4803 0.106 Uiso 1 1 calc R . .
Cl3S Cl 0.17961(11) 0.95687(11) 0.43871(6) 0.0826(4) Uani 1 1 d . . .
C3 C 0.3487(3) 0.9053(2) 0.43798(14) 0.0438(9) Uani 1 1 d . . .
H5A H 0.4061 0.9383 0.4310 0.053 Uiso 1 1 calc R . .
H5B H 0.3327 0.9374 0.4568 0.053 Uiso 1 1 calc R . .
F3 F 0.55209(17) 1.01093(16) 0.40869(11) 0.0604(7) Uani 1 1 d . . .
C3S C 0.361(7) 0.657(10) 0.1849(10) 0.156(11) Uani 0.17 1 d PD A -1
H3SA H 0.3678 0.6099 0.1829 0.187 Uiso 0.17 1 calc PR A -1
H3SB H 0.4126 0.7036 0.1771 0.187 Uiso 0.17 1 calc PR A -1
Cl4S Cl 0.25636(12) 1.12799(10) 0.44564(6) 0.0894(5) Uani 1 1 d . . .
C4 C 0.3020(3) 0.8808(3) 0.39366(14) 0.0456(9) Uani 1 1 d . . .
H3A H 0.2445 0.8531 0.4007 0.055 Uiso 1 1 calc R . .
H3B H 0.3149 0.9285 0.3750 0.055 Uiso 1 1 calc R . .
F4 F 0.67173(18) 0.90857(18) 0.41446(12) 0.0676(8) Uani 1 1 d . . .
C5 C 0.3965(3) 0.8729(3) 0.34123(15) 0.0467(10) Uani 1 1 d . . .
H6A H 0.3909 0.9064 0.3180 0.070 Uiso 1 1 calc R . .
H6B H 0.4096 0.8359 0.3258 0.070 Uiso 1 1 calc R . .
H6C H 0.4392 0.9063 0.3628 0.070 Uiso 1 1 calc R . .
F5 F 0.70621(17) 1.05903(18) 0.40693(15) 0.0836(11) Uani 1 1 d . . .
Cl5S Cl 0.344(2) 0.6666(19) 0.2419(5) 0.155(11) Uani 0.17 1 d PD A -1
C6 C 0.2575(2) 0.7819(2) 0.33256(13) 0.0420(9) Uani 1 1 d . . .
H4A H 0.2554 0.8186 0.3102 0.063 Uiso 1 1 calc R . .
H4B H 0.2063 0.7526 0.3484 0.063 Uiso 1 1 calc R . .
H4C H 0.2689 0.7444 0.3164 0.063 Uiso 1 1 calc R . .
F6 F 0.51930(14) 0.86168(14) 0.41501(8) 0.0449(5) Uani 1 1 d . . .
Cl6S Cl 0.2973(14) 0.647(3) 0.1412(7) 0.156(11) Uani 0.17 1 d PD A -1

loop_
_atom_site_aniso_label
_atom_site_aniso_U_11
_atom_site_aniso_U_22
_atom_site_aniso_U_33
_atom_site_aniso_U_23
_atom_site_aniso_U_13
_atom_site_aniso_U_12
Cu1 0.0309(2) 0.0282(2) 0.02140(17) 0.00073(16) 0.00023(14) 0.01565(17)
S1 0.0297(4) 0.0297(4) 0.0189(6) 0.000 0.000 0.0148(2)
Sb1 0.03472(13) 0.03673(13) 0.04803(14) -0.00556(11) 0.00230(11) 0.01806(12)
F1 0.074(2) 0.094(2) 0.0492(15) -0.0248(15) -0.0176(14) 0.0487(19)
N1 0.0361(16) 0.0330(16) 0.0304(14) -0.0049(12) -0.0016(12) 0.0201(14)
C1 0.037(2) 0.050(2) 0.041(2) -0.0079(17) 0.0048(16) 0.0210(18)
Cl1S 0.1412(19) 0.0580(9) 0.162(2) 0.0092(11) -0.0657(16) 0.0393(11)
C1S 0.077(4) 0.070(3) 0.064(3) 0.012(3) 0.010(3) 0.046(3)
S2 0.0331(4) 0.0331(4) 0.0190(6) 0.000 0.000 0.0165(2)
Cl2S 0.0963(11) 0.0648(8) 0.0637(8) 0.0019(7) 0.0165(8) 0.0310(8)
F2 0.081(2) 0.0641(19) 0.0477(15) 0.0082(13) 0.0191(15) 0.0254(17)
N2 0.0364(16) 0.0318(15) 0.0316(14) 0.0055(12) 0.0012(12) 0.0173(13)
C2 0.040(2) 0.044(2) 0.0371(19) -0.0129(18) -0.0071(17) 0.0223(18)
C2S 0.118(6) 0.067(4) 0.080(4) -0.013(3) -0.040(4) 0.045(4)
Cl3S 0.0870(11) 0.0811(10) 0.0806(10) -0.0278(8) -0.0139(8) 0.0428(9)
C3 0.056(3) 0.033(2) 0.047(2) -0.0006(17) -0.0018(19) 0.0262(18)
F3 0.0514(15) 0.0462(14) 0.093(2) -0.0152(14) -0.0150(15) 0.0314(12)
C3S 0.107(12) 0.116(19) 0.189(14) -0.06(2) -0.075(11) 0.013(15)
Cl4S 0.1126(14) 0.0724(10) 0.0792(10) 0.0149(8) 0.0034(9) 0.0433(10)
C4 0.061(3) 0.042(2) 0.046(2) 0.0054(18) 0.000(2) 0.035(2)
F4 0.0561(17) 0.0651(18) 0.099(2) 0.0018(17) 0.0112(16) 0.0437(15)
C5 0.038(2) 0.048(2) 0.047(2) 0.0153(19) 0.0053(18) 0.0162(18)
F5 0.0437(16) 0.0478(17) 0.142(3) -0.0084(19) -0.0029(17) 0.0097(14)
Cl5S 0.19(3) 0.074(12) 0.125(9) 0.012(13) -0.053(17) 0.01(2)
C6 0.041(2) 0.043(2) 0.037(2) 0.0086(16) -0.0069(16) 0.0172(19)
F6 0.0436(13) 0.0399(12) 0.0456(12) 0.0022(11) 0.0080(11) 0.0167(10)
Cl6S 0.107(12) 0.116(19) 0.189(14) -0.06(2) -0.075(11) 0.013(15)

loop_
_geom_bond_atom_site_label_1
_geom_bond_atom_site_label_2
_geom_bond_distance
_geom_bond_site_symmetry_2
_geom_bond_publ_flag
Cu1 N1 2.027(3) . ?
Cu1 N2 2.028(3) . ?
Cu1 S1 2.2467(9) . ?
Cu1 S2 2.2479(9) . ?
S1 Cu1 2.2467(9) 2_665 ?
S1 Cu1 2.2467(9) 3_565 ?
Sb1 F5 1.859(3) . ?
Sb1 F2 1.860(3) . ?
Sb1 F1 1.865(3) . ?
Sb1 F4 1.873(3) . ?
Sb1 F3 1.874(3) . ?
Sb1 F6 1.890(2) . ?
N1 C1 1.483(5) . ?
N1 C3 1.489(5) . ?
N1 C2 1.490(5) . ?
C1 H1A 0.9800 . ?
C1 H1B 0.9800 . ?
C1 H1C 0.9800 . ?
Cl1S C1S 1.743(5) . ?
C1S Cl2S 1.733(6) . ?
C1S H1S1 0.9900 . ?
C1S H1S2 0.9900 . ?
S2 Cu1 2.2479(9) 2_665 ?
S2 Cu1 2.2479(9) 3_565 ?
N2 C5 1.481(5) . ?
N2 C4 1.483(5) . ?
N2 C6 1.485(5) . ?
C2 H2A 0.9800 . ?
C2 H2B 0.9800 . ?
C2 H2C 0.9800 . ?
C2S Cl4S 1.714(6) . ?
C2S Cl3S 1.750(6) . ?
C2S H2S1 0.9900 . ?
C2S H2S2 0.9900 . ?
C3 C4 1.505(6) . ?
C3 H5A 0.9900 . ?
C3 H5B 0.9900 . ?
C3S Cl5S 1.71(5) . ?
C3S Cl6S 1.71(5) . ?
C3S H3SA 0.9900 . ?
C3S H3SB 0.9900 . ?
C4 H3A 0.9900 . ?
C4 H3B 0.9900 . ?
C5 H6A 0.9800 . ?
C5 H6B 0.9800 . ?
C5 H6C 0.9800 . ?
C6 H4A 0.9800 . ?
C6 H4B 0.9800 . ?
C6 H4C 0.9800 . ?
